data_2214687
loop_
_publ_author_name
'Ali, Hapipah M.'
'Emmy Maryati, Omar'
'Ng, Seik Weng'

_publ_section_title
;
 Zwitterionic
 2-{[3-(1<i>H</i>-indol-3-yl)propenyl]methylammonio}phenolate
;
_journal_coeditor_code HB2472
_journal_issue 8
_journal_name_full 'Acta Crystallographica Section E'
_journal_page_first o3458
_journal_page_last o3458
_journal_paper_doi 10.1107/S1600536807032643
_journal_volume 63
_journal_year 2007
_chemical_formula_iupac 'C19 H20 N2 O'
_chemical_formula_moiety 'C19 H20 N2 O'
_chemical_formula_sum 'C19 H20 N2 O'
_chemical_formula_weight 292.37
_chemical_name_systematic
;
2-{[3-(1<i>H</i>-indol-3-yl)propenyl]methylammonio}phenolate
;
_space_group_IT_number 14
_symmetry_cell_setting monoclinic
_symmetry_space_group_name_Hall '-P 2yn'
_symmetry_space_group_name_H-M 'P 1 21/n 1'
_atom_sites_solution_hydrogens geom
_atom_sites_solution_primary direct
_atom_sites_solution_secondary difmap
_audit_creation_method SHELXL97
_cell_angle_alpha 90.00
_cell_angle_beta 114.6190(10)
_cell_angle_gamma 90.00
_cell_formula_units_Z 4
_cell_length_a 13.5170(2)
_cell_length_b 8.57780(10)
_cell_length_c 14.4551(2)
_cell_measurement_reflns_used 7004
_cell_measurement_temperature 173(2)
_cell_measurement_theta_max 31.3
_cell_measurement_theta_min 2.7
_cell_volume 1523.66(4)
_computing_cell_refinement 'SAINT (Bruker, 2005)'
_computing_data_collection 'APEX2 (Bruker, 2005)'
_computing_data_reduction SAINT
_computing_molecular_graphics 'X-SEED (Barbour, 2001)'
_computing_publication_material 'publCIF (Westrip, 2007)'
_computing_structure_refinement 'SHELXL97 (Sheldrick, 1997)'
_computing_structure_solution 'SHELXS97 (Sheldrick, 1997)'
_diffrn_ambient_temperature 173(2)
_diffrn_measured_fraction_theta_full 0.991
_diffrn_measured_fraction_theta_max 0.991
_diffrn_measurement_device_type 'Bruker APEXII CCD area-detector'
_diffrn_measurement_method '\f and \w'
_diffrn_radiation_monochromator graphite
_diffrn_radiation_source 'medium-focus sealed tube'
_diffrn_radiation_type MoK\a
_diffrn_radiation_wavelength 0.71073
_diffrn_reflns_av_R_equivalents 0.0359
_diffrn_reflns_av_sigmaI/netI 0.0290
_diffrn_reflns_limit_h_max 18
_diffrn_reflns_limit_h_min -19
_diffrn_reflns_limit_k_max 11
_diffrn_reflns_limit_k_min -12
_diffrn_reflns_limit_l_max 20
_diffrn_reflns_limit_l_min -20
_diffrn_reflns_number 23521
_diffrn_reflns_theta_full 30.00
_diffrn_reflns_theta_max 30.00
_diffrn_reflns_theta_min 1.73
_diffrn_standards_decay_% 0
_diffrn_standards_interval_count 0
_diffrn_standards_interval_time 0
_diffrn_standards_number 0
_exptl_absorpt_coefficient_mu 0.079
_exptl_absorpt_correction_type none
_exptl_crystal_colour 'pale yellow'
_exptl_crystal_density_diffrn 1.275
_exptl_crystal_density_method 'not measured'
_exptl_crystal_description block
_exptl_crystal_F_000 624
_exptl_crystal_size_max 0.35
_exptl_crystal_size_mid 0.26
_exptl_crystal_size_min 0.21
_refine_diff_density_max 0.406
_refine_diff_density_min -0.227
_refine_ls_extinction_method none
_refine_ls_goodness_of_fit_ref 1.010
_refine_ls_hydrogen_treatment refall
_refine_ls_matrix_type full
_refine_ls_number_parameters 279
_refine_ls_number_reflns 4406
_refine_ls_number_restraints 19
_refine_ls_restrained_S_all 1.009
_refine_ls_R_factor_all 0.0564
_refine_ls_R_factor_gt 0.0422
_refine_ls_shift/su_max 0.001
_refine_ls_shift/su_mean 0.000
_refine_ls_structure_factor_coef Fsqd
_refine_ls_weighting_details 'calc w = 1/[\s^2^(Fo^2^)+(0.0734P)^2^+0.3723P] where P=(Fo^2^+2Fc^2^)/3'
_refine_ls_weighting_scheme calc
_refine_ls_wR_factor_gt 0.1113
_refine_ls_wR_factor_ref 0.1255
_reflns_number_gt 3516
_reflns_number_total 4406
_reflns_threshold_expression I>2\s(I)
_cod_data_source_file hb2472.cif
_cod_data_source_block I
_cod_original_sg_symbol_H-M 'P 21/n'
_cod_database_code 2214687
_cod_database_fobs_code 2214687

loop_
_symmetry_equiv_pos_as_xyz
'x, y, z'
'-x+1/2, y+1/2, -z+1/2'
'-x, -y, -z'
'x-1/2, -y-1/2, z-1/2'

loop_
_atom_site_type_symbol
_atom_site_label
_atom_site_fract_x
_atom_site_fract_y
_atom_site_fract_z
_atom_site_U_iso_or_equiv
_atom_site_adp_type
_atom_site_calc_flag
_atom_site_refinement_flags
_atom_site_occupancy
O O1 0.33096(6) 0.49058(9) 0.57718(6) 0.02106(18) Uani d . 1
N N1 0.23306(7) 0.23687(10) 0.53951(7) 0.01704(19) Uani d D 1
N N2 0.49741(8) 0.32926(11) 0.42664(8) 0.0209(2) Uani d D 1
C C1 0.25791(9) 0.54412(12) 0.60614(8) 0.0171(2) Uani d . 1
C C2 0.26495(9) 0.69894(12) 0.64407(9) 0.0205(2) Uani d D 1
C C3 0.18869(9) 0.75560(13) 0.67537(9) 0.0217(2) Uani d D 1
C C4 0.10061(9) 0.66421(13) 0.67272(8) 0.0207(2) Uani d . 1
C C5 0.09244(9) 0.51336(13) 0.63649(8) 0.0187(2) Uani d D 1
C C6 0.16864(8) 0.45039(12) 0.60263(8) 0.0162(2) Uani d . 1
C C7 0.01783(11) 0.73171(16) 0.70630(10) 0.0289(3) Uani d D 1
C C8 0.15994(8) 0.28929(12) 0.56854(8) 0.0156(2) Uani d . 1
C C9 0.07030(9) 0.18642(13) 0.56894(9) 0.0208(2) Uani d D 1
C C10 0.24093(9) 0.07834(12) 0.50569(9) 0.0202(2) Uani d D 1
C C11 0.35855(9) 0.04142(13) 0.52407(9) 0.0199(2) Uani d D 1
C C12 0.47967(9) 0.25886(13) 0.50420(9) 0.0199(2) Uani d D 1
C C13 0.40163(9) 0.14509(12) 0.46586(8) 0.0176(2) Uani d . 1
C C14 0.36938(9) 0.14302(12) 0.35741(9) 0.0179(2) Uani d . 1
C C15 0.29601(10) 0.05272(14) 0.27707(9) 0.0245(2) Uani d D 1
C C16 0.28554(10) 0.08129(17) 0.17906(10) 0.0288(3) Uani d . 1
C C17 0.34742(10) 0.19798(16) 0.15950(10) 0.0280(3) Uani d D 1
C C18 0.42114(10) 0.28781(14) 0.23730(10) 0.0238(2) Uani d D 1
C C19 0.43160(9) 0.25923(12) 0.33626(9) 0.0188(2) Uani d . 1
H H1N 0.2810(13) 0.3128(17) 0.5431(15) 0.050(5) Uiso d D 1
H H2N 0.5501(11) 0.3947(16) 0.4316(12) 0.034(4) Uiso d D 1
H H2 0.3273(10) 0.7633(16) 0.6463(12) 0.031(4) Uiso d D 1
H H3 0.1963(13) 0.8649(11) 0.7016(11) 0.030(4) Uiso d D 1
H H5 0.0309(9) 0.4469(15) 0.6345(11) 0.025(4) Uiso d D 1
H H7A -0.0255(14) 0.8188(18) 0.6613(13) 0.056(6) Uiso d D 1
H H7C 0.0516(13) 0.7826(19) 0.7746(9) 0.041(5) Uiso d D 1
H H7B -0.0326(14) 0.6505(19) 0.7118(15) 0.059(6) Uiso d D 1
H H9A 0.0684(16) 0.0850(15) 0.5364(14) 0.058(6) Uiso d D 1
H H9B 0.0804(15) 0.168(2) 0.6398(8) 0.050(5) Uiso d D 1
H H9C -0.0012(9) 0.2380(18) 0.5348(11) 0.037(4) Uiso d D 1
H H10A 0.2141(12) 0.0024(15) 0.5416(11) 0.030(4) Uiso d D 1
H H10B 0.1942(10) 0.0725(16) 0.4313(7) 0.019(3) Uiso d D 1
H H11A 0.3595(11) -0.0698(11) 0.5031(11) 0.024(4) Uiso d D 1
H H11B 0.4061(10) 0.0464(17) 0.5990(7) 0.023(4) Uiso d D 1
H H12 0.5225(11) 0.2920(18) 0.5761(7) 0.028(4) Uiso d D 1
H H15 0.2513(11) -0.0278(14) 0.2920(11) 0.027(4) Uiso d D 1
H H16 0.2377(15) 0.019(2) 0.1234(14) 0.042(5) Uiso d . 1
H H17 0.3362(13) 0.2144(19) 0.0881(8) 0.036(4) Uiso d D 1
H H18 0.4634(11) 0.3714(14) 0.2233(11) 0.028(4) Uiso d D 1

loop_
_atom_site_aniso_label
_atom_site_aniso_U_11
_atom_site_aniso_U_22
_atom_site_aniso_U_33
_atom_site_aniso_U_12
_atom_site_aniso_U_13
_atom_site_aniso_U_23
O1 0.0195(4) 0.0183(4) 0.0292(4) -0.0025(3) 0.0139(3) 0.0005(3)
N1 0.0173(4) 0.0148(4) 0.0217(5) -0.0016(3) 0.0108(4) 0.0008(3)
N2 0.0194(4) 0.0180(4) 0.0297(5) -0.0038(3) 0.0145(4) -0.0009(4)
C1 0.0174(5) 0.0168(5) 0.0157(5) -0.0003(4) 0.0054(4) 0.0030(4)
C2 0.0211(5) 0.0168(5) 0.0207(5) -0.0025(4) 0.0059(4) 0.0002(4)
C3 0.0238(6) 0.0188(5) 0.0170(5) 0.0015(4) 0.0029(4) -0.0017(4)
C4 0.0198(5) 0.0239(5) 0.0155(5) 0.0040(4) 0.0045(4) -0.0018(4)
C5 0.0166(5) 0.0215(5) 0.0173(5) 0.0001(4) 0.0064(4) -0.0012(4)
C6 0.0159(5) 0.0168(4) 0.0154(5) -0.0003(4) 0.0060(4) 0.0005(4)
C7 0.0262(6) 0.0339(6) 0.0265(6) 0.0061(5) 0.0108(5) -0.0076(5)
C8 0.0149(5) 0.0177(5) 0.0143(5) -0.0015(3) 0.0061(4) 0.0007(4)
C9 0.0189(5) 0.0214(5) 0.0262(6) -0.0056(4) 0.0133(5) -0.0043(4)
C10 0.0209(5) 0.0152(5) 0.0294(6) -0.0022(4) 0.0155(5) -0.0013(4)
C11 0.0204(5) 0.0172(5) 0.0265(6) 0.0019(4) 0.0142(5) 0.0033(4)
C12 0.0181(5) 0.0191(5) 0.0249(6) 0.0001(4) 0.0114(4) -0.0012(4)
C13 0.0161(5) 0.0162(4) 0.0232(5) 0.0008(4) 0.0110(4) 0.0004(4)
C14 0.0160(5) 0.0172(5) 0.0234(5) 0.0008(4) 0.0110(4) 0.0008(4)
C15 0.0206(5) 0.0267(6) 0.0281(6) -0.0033(4) 0.0120(5) -0.0040(5)
C16 0.0236(6) 0.0374(7) 0.0249(6) 0.0004(5) 0.0095(5) -0.0059(5)
C17 0.0274(6) 0.0370(7) 0.0239(6) 0.0099(5) 0.0148(5) 0.0036(5)
C18 0.0231(5) 0.0252(5) 0.0300(6) 0.0061(4) 0.0179(5) 0.0065(5)
C19 0.0165(5) 0.0172(5) 0.0261(6) 0.0023(4) 0.0122(4) 0.0018(4)

loop_
_atom_type_symbol
_atom_type_description
_atom_type_scat_dispersion_real
_atom_type_scat_dispersion_imag
_atom_type_scat_source
C C 0.0033 0.0016 'International Tables Vol C Tables 4.2.6.8 and 6.1.1.4'
H H 0.0000 0.0000 'International Tables Vol C Tables 4.2.6.8 and 6.1.1.4'
N N 0.0061 0.0033 'International Tables Vol C Tables 4.2.6.8 and 6.1.1.4'
O O 0.0106 0.0060 'International Tables Vol C Tables 4.2.6.8 and 6.1.1.4'

loop_
_geom_angle_atom_site_label_1
_geom_angle_atom_site_label_2
_geom_angle_atom_site_label_3
_geom_angle
C8 N1 C10 126.73(9)
C8 N1 H1N 110.7(12)
C10 N1 H1N 122.5(12)
C19 N2 C12 108.56(9)
C19 N2 H2N 122.2(10)
C12 N2 H2N 128.2(11)
O1 C1 C2 120.86(10)
O1 C1 C6 121.95(9)
C2 C1 C6 117.18(10)
C3 C2 C1 121.13(10)
C3 C2 H2 122.2(9)
C1 C2 H2 116.7(9)
C2 C3 C4 122.25(10)
C2 C3 H3 118.9(9)
C4 C3 H3 118.9(9)
C5 C4 C3 117.57(10)
C5 C4 C7 121.88(11)
C3 C4 C7 120.53(10)
C4 C5 C6 122.15(10)
C4 C5 H5 118.6(8)
C6 C5 H5 119.2(8)
C5 C6 C1 119.72(10)
C5 C6 C8 120.70(9)
C1 C6 C8 119.53(9)
C4 C7 H7A 112.8(11)
C4 C7 H7C 113.0(10)
H7A C7 H7C 102.6(15)
C4 C7 H7B 112.3(12)
H7A C7 H7B 109.7(16)
H7C C7 H7B 105.8(15)
N1 C8 C6 118.11(9)
N1 C8 C9 121.33(9)
C6 C8 C9 120.56(9)
C8 C9 H9A 112.2(11)
C8 C9 H9B 109.7(11)
H9A C9 H9B 108.4(15)
C8 C9 H9C 111.0(10)
H9A C9 H9C 109.4(15)
H9B C9 H9C 105.9(14)
N1 C10 C11 110.41(9)
N1 C10 H10A 110.0(9)
C11 C10 H10A 110.7(9)
N1 C10 H10B 107.8(8)
C11 C10 H10B 108.8(8)
H10A C10 H10B 109.1(12)
C13 C11 C10 113.45(9)
C13 C11 H11A 109.7(8)
C10 C11 H11A 106.7(8)
C13 C11 H11B 110.9(8)
C10 C11 H11B 109.3(8)
H11A C11 H11B 106.5(12)
C13 C12 N2 110.34(10)
C13 C12 H12 129.6(9)
N2 C12 H12 120.0(9)
C12 C13 C14 106.32(9)
C12 C13 C11 127.45(10)
C14 C13 C11 126.22(10)
C15 C14 C19 119.18(10)
C15 C14 C13 134.06(10)
C19 C14 C13 106.74(9)
C16 C15 C14 118.95(11)
C16 C15 H15 122.0(9)
C14 C15 H15 119.0(9)
C15 C16 C17 121.02(12)
C15 C16 H16 120.3(10)
C17 C16 H16 118.6(10)
C18 C17 C16 121.31(11)
C18 C17 H17 120.9(10)
C16 C17 H17 117.8(10)
C17 C18 C19 117.69(11)
C17 C18 H18 121.3(9)
C19 C18 H18 121.0(9)
N2 C19 C18 130.14(10)
N2 C19 C14 108.02(10)
C18 C19 C14 121.84(11)

loop_
_geom_bond_atom_site_label_1
_geom_bond_atom_site_label_2
_geom_bond_distance
O1 C1 1.3059(13)
N1 C8 1.3041(13)
N1 C10 1.4638(14)
N1 H1N 0.905(9)
N2 C19 1.3750(15)
N2 C12 1.3795(15)
N2 H2N 0.886(9)
C1 C2 1.4247(15)
C1 C6 1.4332(14)
C2 C3 1.3755(16)
C2 H2 0.997(9)
C3 C4 1.4127(16)
C3 H3 1.001(9)
C4 C5 1.3830(15)
C4 C7 1.5085(16)
C5 C6 1.4185(14)
C5 H5 0.998(8)
C6 C8 1.4553(14)
C7 H7A 1.003(9)
C7 H7C 0.999(9)
C7 H7B 1.001(9)
C8 C9 1.5009(14)
C9 H9A 0.984(9)
C9 H9B 0.989(9)
C9 H9C 0.988(9)
C10 C11 1.5319(15)
C10 H10A 0.991(9)
C10 H10B 0.995(8)
C11 C13 1.4986(14)
C11 H11A 1.003(9)
C11 H11B 1.004(8)
C12 C13 1.3730(15)
C12 H12 0.998(9)
C13 C14 1.4418(16)
C14 C15 1.4045(16)
C14 C19 1.4173(14)
C15 C16 1.3856(18)
C15 H15 0.999(9)
C16 C17 1.4066(19)
C16 H16 0.959(19)
C17 C18 1.3848(19)
C17 H17 0.989(9)
C18 C19 1.3992(16)
C18 H18 0.989(9)

loop_
_geom_hbond_atom_site_label_D
_geom_hbond_atom_site_label_H
_geom_hbond_atom_site_label_A
_geom_hbond_site_symmetry_A
_geom_hbond_distance_DH
_geom_hbond_distance_HA
_geom_hbond_distance_DA
_geom_hbond_angle_DHA
_geom_hbond_publ_flag
N1 H1N O1 . 0.900(10) 1.660(10) 2.4870(10) 151(2) yes
N2 H2N O1 3_666 0.890(10) 1.930(10) 2.8070(10) 168(2) yes

loop_
_geom_torsion_atom_site_label_1
_geom_torsion_atom_site_label_2
_geom_torsion_atom_site_label_3
_geom_torsion_atom_site_label_4
_geom_torsion
O1 C1 C2 C3 -179.52(10)
C6 C1 C2 C3 -0.33(16)
C1 C2 C3 C4 0.63(17)
C2 C3 C4 C5 -0.39(17)
C2 C3 C4 C7 -179.08(11)
C3 C4 C5 C6 -0.14(16)
C7 C4 C5 C6 178.53(11)
C4 C5 C6 C1 0.41(16)
C4 C5 C6 C8 177.68(10)
O1 C1 C6 C5 179.00(9)
C2 C1 C6 C5 -0.17(15)
O1 C1 C6 C8 1.71(16)
C2 C1 C6 C8 -177.47(9)
C10 N1 C8 C6 178.04(10)
C10 N1 C8 C9 -0.81(17)
C5 C6 C8 N1 -179.09(10)
C1 C6 C8 N1 -1.83(15)
C5 C6 C8 C9 -0.23(15)
C1 C6 C8 C9 177.03(10)
C8 N1 C10 C11 -154.48(10)
N1 C10 C11 C13 -62.04(13)
C19 N2 C12 C13 -1.04(13)
N2 C12 C13 C14 0.69(12)
N2 C12 C13 C11 -179.97(10)
C10 C11 C13 C12 109.95(13)
C10 C11 C13 C14 -70.83(14)
C12 C13 C14 C15 178.40(12)
C11 C13 C14 C15 -1.0(2)
C12 C13 C14 C19 -0.10(12)
C11 C13 C14 C19 -179.45(10)
C19 C14 C15 C16 -0.83(17)
C13 C14 C15 C16 -179.19(12)
C14 C15 C16 C17 0.36(19)
C15 C16 C17 C18 0.27(19)
C16 C17 C18 C19 -0.38(18)
C12 N2 C19 C18 -179.07(11)
C12 N2 C19 C14 0.95(12)
C17 C18 C19 N2 179.90(11)
C17 C18 C19 C14 -0.12(16)
C15 C14 C19 N2 -179.29(10)
C13 C14 C19 N2 -0.52(12)
C15 C14 C19 C18 0.73(16)
C13 C14 C19 C18 179.49(10)

loop_
_cod_related_entry_id
_cod_related_entry_database
_cod_related_entry_code
1 ChemSpider 30655293
